data_4501394
loop_
_publ_author_name
'Mukherjee, Gargi'
'Biradha, Kumar'

_publ_section_title
;
 Crystal Engineering Studies with Monocarboxamidoalkanes Having C- or
 N-Terminal Pyridine and Their Coordination Complexes
;
_journal_issue 12
_journal_name_full 'Crystal Growth &amp; Design'
_journal_page_first 5649
_journal_paper_doi 10.1021/cg2012028
_journal_volume 11
_journal_year 2011
_chemical_formula_sum 'C20 H24 Cl2 Cu N4 O6'
_chemical_formula_weight 550.87
_chemical_name_systematic
; 
 ? 
;
_space_group_IT_number 2
_symmetry_cell_setting triclinic
_symmetry_space_group_name_Hall '-P 1'
_symmetry_space_group_name_H-M 'P -1'
_atom_sites_solution_hydrogens geom
_atom_sites_solution_primary direct
_atom_sites_solution_secondary difmap
_audit_creation_method SHELXL-97
_cell_angle_alpha 89.555(11)
_cell_angle_beta 67.609(9)
_cell_angle_gamma 78.394(11)
_cell_formula_units_Z 1
_cell_length_a 8.403(3)
_cell_length_b 8.825(4)
_cell_length_c 8.895(4)
_cell_measurement_reflns_used 2284
_cell_measurement_temperature 293(2)
_cell_measurement_theta_max 25.97
_cell_measurement_theta_min 2.36
_cell_volume 595.7(4)
_computing_structure_refinement 'SHELXL-97 (Sheldrick, 1997)'
_computing_structure_solution 'SHELXS-97 (Sheldrick, 1990)'
_diffrn_ambient_temperature 293(2)
_diffrn_measured_fraction_theta_full 0.977
_diffrn_measured_fraction_theta_max 0.977
_diffrn_measurement_device_type 'Bruker APEX-2 CCD'
_diffrn_measurement_method hemisphere
_diffrn_radiation_monochromator graphite
_diffrn_radiation_source 'fine-focus sealed tube'
_diffrn_radiation_type MoK\a
_diffrn_radiation_wavelength 0.71073
_diffrn_reflns_av_R_equivalents 0.0275
_diffrn_reflns_av_sigmaI/netI 0.0248
_diffrn_reflns_limit_h_max 10
_diffrn_reflns_limit_h_min -10
_diffrn_reflns_limit_k_max 10
_diffrn_reflns_limit_k_min -10
_diffrn_reflns_limit_l_max 10
_diffrn_reflns_limit_l_min -10
_diffrn_reflns_number 6681
_diffrn_reflns_theta_full 25.97
_diffrn_reflns_theta_max 25.97
_diffrn_reflns_theta_min 2.36
_exptl_absorpt_coefficient_mu 1.184
_exptl_absorpt_correction_T_max 0.789
_exptl_absorpt_correction_T_min 0.789
_exptl_absorpt_correction_type empirical
_exptl_absorpt_process_details sadabs
_exptl_crystal_colour blue
_exptl_crystal_density_diffrn 1.536
_exptl_crystal_density_method 'not measured'
_exptl_crystal_description cubic
_exptl_crystal_F_000 283
_exptl_crystal_size_max 0.20
_exptl_crystal_size_mid 0.20
_exptl_crystal_size_min 0.20
_refine_diff_density_max 0.586
_refine_diff_density_min -0.462
_refine_diff_density_rms 0.073
_refine_ls_extinction_method none
_refine_ls_goodness_of_fit_ref 1.291
_refine_ls_hydrogen_treatment constr
_refine_ls_matrix_type full
_refine_ls_number_parameters 151
_refine_ls_number_reflns 2284
_refine_ls_number_restraints 0
_refine_ls_restrained_S_all 1.291
_refine_ls_R_factor_all 0.0482
_refine_ls_R_factor_gt 0.0422
_refine_ls_shift/su_max 0.013
_refine_ls_shift/su_mean 0.001
_refine_ls_structure_factor_coef Fsqd
_refine_ls_weighting_details 'calc w=1/[\s^2^(Fo^2^)+(0.1000P)^2^+0.0000P] where P=(Fo^2^+2Fc^2^)/3'
_refine_ls_weighting_scheme calc
_refine_ls_wR_factor_gt 0.1455
_refine_ls_wR_factor_ref 0.1518
_reflns_number_gt 2040
_reflns_number_total 2284
_reflns_threshold_expression >2sigma(I)
_cod_data_source_file cg2012028_si_002.cif
_cod_data_source_block 8
_cod_original_sg_symbol_H-M P-1
_cod_database_code 4501394

loop_
_symmetry_equiv_pos_as_xyz
'x, y, z'
'-x, -y, -z'

loop_
_atom_site_label
_atom_site_type_symbol
_atom_site_fract_x
_atom_site_fract_y
_atom_site_fract_z
_atom_site_U_iso_or_equiv
_atom_site_adp_type
_atom_site_occupancy
_atom_site_symmetry_multiplicity
_atom_site_calc_flag
_atom_site_refinement_flags
Cu1 Cu 1.0000 0.5000 0.5000 0.0424(2) Uani 1 2 d S
Cl1 Cl 0.52755(14) 0.86830(11) 0.32704(13) 0.0781(3) Uani 1 1 d .
O101 O 0.7477(2) 0.5510(2) 0.5359(3) 0.0484(5) Uani 1 1 d .
O102 O 0.8634(3) 0.6931(3) 0.3346(3) 0.0638(6) Uani 1 1 d .
C101 C 0.7348(4) 0.6556(3) 0.4398(4) 0.0460(7) Uani 1 1 d .
C102 C 0.5459(4) 0.7318(4) 0.4695(4) 0.0582(8) Uani 1 1 d .
H10A H 0.4896 0.7835 0.5783 0.070 Uiso 1 1 calc .
H10B H 0.4832 0.6520 0.4647 0.070 Uiso 1 1 calc .
O1 O 1.3549(4) -0.1582(3) -0.0777(4) 0.1018(12) Uani 1 1 d .
N1 N 1.0351(3) 0.3037(3) 0.3711(3) 0.0465(5) Uani 1 1 d .
N2 N 1.0910(4) -0.1216(3) 0.1359(4) 0.0648(8) Uani 1 1 d .
H2 H 1.0020 -0.1637 0.1806 0.078 Uiso 1 1 calc R
C1 C 1.1811(4) 0.2460(4) 0.2379(4) 0.0541(8) Uani 1 1 d .
H1 H 1.2686 0.3032 0.2017 0.065 Uiso 1 1 calc R
C2 C 1.2080(4) 0.1098(4) 0.1536(4) 0.0591(8) Uani 1 1 d .
H2A H 1.3104 0.0759 0.0614 0.071 Uiso 1 1 calc R
C3 C 1.0788(4) 0.0205(3) 0.2077(4) 0.0497(7) Uani 1 1 d .
C4 C 0.9299(4) 0.0788(3) 0.3450(4) 0.0515(7) Uani 1 1 d .
H4 H 0.8409 0.0235 0.3844 0.062 Uiso 1 1 calc R
C5 C 0.9132(3) 0.2171(3) 0.4230(4) 0.0491(7) Uani 1 1 d .
H5 H 0.8127 0.2529 0.5163 0.059 Uiso 1 1 calc R
C6 C 1.2247(5) -0.2040(4) 0.0043(5) 0.0767(12) Uani 1 1 d .
C7 C 1.1924(8) -0.3627(6) -0.0295(8) 0.124(2) Uani 1 1 d .
H7A H 1.1372 -0.4041 0.0745 0.149 Uiso 1 1 calc .
H7B H 1.1083 -0.3467 -0.0816 0.149 Uiso 1 1 calc .
C8 C 1.3339(10) -0.4714(7) -0.1228(11) 0.150(3) Uani 1 1 d .
H8A H 1.2969 -0.5649 -0.1356 0.225 Uiso 1 1 calc R
H8B H 1.4169 -0.4924 -0.0712 0.225 Uiso 1 1 calc R
H8C H 1.3884 -0.4342 -0.2280 0.225 Uiso 1 1 calc R

loop_
_atom_site_aniso_label
_atom_site_aniso_U_11
_atom_site_aniso_U_22
_atom_site_aniso_U_33
_atom_site_aniso_U_23
_atom_site_aniso_U_13
_atom_site_aniso_U_12
Cu1 0.0319(3) 0.0343(3) 0.0580(3) -0.0040(2) -0.0136(2) -0.0077(2)
Cl1 0.0862(7) 0.0591(6) 0.0842(6) 0.0162(5) -0.0347(5) -0.0018(5)
O101 0.0358(9) 0.0366(11) 0.0711(12) -0.0001(9) -0.0186(9) -0.0075(8)
O102 0.0481(12) 0.0670(15) 0.0699(14) 0.0074(11) -0.0108(10) -0.0227(11)
C101 0.0383(13) 0.0372(14) 0.0596(15) -0.0035(12) -0.0136(11) -0.0123(11)
C102 0.0457(16) 0.0535(18) 0.0693(18) 0.0123(15) -0.0177(14) -0.0068(13)
O1 0.094(2) 0.0726(19) 0.0940(19) -0.0292(15) 0.0244(16) -0.0400(17)
N1 0.0373(11) 0.0381(12) 0.0610(13) -0.0047(10) -0.0148(10) -0.0095(9)
N2 0.0621(16) 0.0451(15) 0.0696(16) -0.0102(12) -0.0005(13) -0.0224(13)
C1 0.0465(15) 0.0464(17) 0.0607(16) -0.0034(13) -0.0058(12) -0.0205(13)
C2 0.0536(17) 0.0505(18) 0.0588(16) -0.0073(14) -0.0010(13) -0.0206(14)
C3 0.0480(15) 0.0375(15) 0.0579(15) -0.0010(12) -0.0117(12) -0.0139(12)
C4 0.0388(14) 0.0403(15) 0.0682(17) -0.0021(13) -0.0108(12) -0.0123(12)
C5 0.0342(13) 0.0412(15) 0.0641(16) -0.0043(12) -0.0096(11) -0.0095(11)
C6 0.075(2) 0.050(2) 0.083(2) -0.0157(17) -0.0017(19) -0.0195(18)
C7 0.101(3) 0.065(3) 0.149(5) -0.042(3) 0.023(3) -0.033(3)
C8 0.138(5) 0.072(4) 0.203(7) -0.045(4) -0.022(5) -0.024(4)

loop_
_atom_type_symbol
_atom_type_description
_atom_type_scat_dispersion_real
_atom_type_scat_dispersion_imag
_atom_type_scat_source
C C 0.0033 0.0016 'International Tables Vol C Tables 4.2.6.8 and 6.1.1.4'
H H 0.0000 0.0000 'International Tables Vol C Tables 4.2.6.8 and 6.1.1.4'
Cl Cl 0.1484 0.1585 'International Tables Vol C Tables 4.2.6.8 and 6.1.1.4'
Cu Cu 0.3201 1.2651 'International Tables Vol C Tables 4.2.6.8 and 6.1.1.4'
N N 0.0061 0.0033 'International Tables Vol C Tables 4.2.6.8 and 6.1.1.4'
O O 0.0106 0.0060 'International Tables Vol C Tables 4.2.6.8 and 6.1.1.4'

loop_
_geom_angle_atom_site_label_1
_geom_angle_atom_site_label_2
_geom_angle_atom_site_label_3
_geom_angle
_geom_angle_site_symmetry_1
_geom_angle_site_symmetry_3
O101 Cu1 O101 180.00(13) 2_766 .
O101 Cu1 N1 90.77(9) 2_766 2_766
O101 Cu1 N1 89.23(9) . 2_766
O101 Cu1 N1 89.23(9) 2_766 .
O101 Cu1 N1 90.77(9) . .
N1 Cu1 N1 180.00(13) 2_766 .
C101 O101 Cu1 104.92(16) . .
O102 C101 O101 123.3(3) . .
O102 C101 C102 123.4(3) . .
O101 C101 C102 113.3(2) . .
C101 C102 Cl1 113.3(2) . .
C101 C102 H10A 108.9 . .
Cl1 C102 H10A 108.9 . .
C101 C102 H10B 108.9 . .
Cl1 C102 H10B 108.9 . .
H10A C102 H10B 107.7 . .
C5 N1 C1 116.8(2) . .
C5 N1 Cu1 119.25(18) . .
C1 N1 Cu1 123.81(18) . .
C6 N2 C3 128.8(3) . .
C6 N2 H2 115.6 . .
C3 N2 H2 115.6 . .
N1 C1 C2 123.9(3) . .
N1 C1 H1 118.0 . .
C2 C1 H1 118.0 . .
C1 C2 C3 118.9(3) . .
C1 C2 H2A 120.5 . .
C3 C2 H2A 120.5 . .
N2 C3 C4 117.8(2) . .
N2 C3 C2 124.9(3) . .
C4 C3 C2 117.2(3) . .
C5 C4 C3 120.2(2) . .
C5 C4 H4 119.9 . .
C3 C4 H4 119.9 . .
N1 C5 C4 122.9(2) . .
N1 C5 H5 118.5 . .
C4 C5 H5 118.5 . .
O1 C6 N2 124.1(3) . .
O1 C6 C7 123.4(4) . .
N2 C6 C7 112.5(3) . .
C8 C7 C6 117.3(5) . .
C8 C7 H7A 108.0 . .
C6 C7 H7A 108.0 . .
C8 C7 H7B 108.0 . .
C6 C7 H7B 108.0 . .
H7A C7 H7B 107.2 . .
C7 C8 H8A 109.5 . .
C7 C8 H8B 109.5 . .
H8A C8 H8B 109.5 . .
C7 C8 H8C 109.5 . .
H8A C8 H8C 109.5 . .
H8B C8 H8C 109.5 . .

loop_
_geom_bond_atom_site_label_1
_geom_bond_atom_site_label_2
_geom_bond_distance
_geom_bond_site_symmetry_2
Cu1 O101 1.975(2) 2_766
Cu1 O101 1.975(2) .
Cu1 N1 1.993(2) 2_766
Cu1 N1 1.993(2) .
Cl1 C102 1.769(4) .
O101 C101 1.270(4) .
O102 C101 1.233(3) .
C101 C102 1.516(4) .
C102 H10A 0.9700 .
C102 H10B 0.9700 .
O1 C6 1.207(4) .
N1 C5 1.340(3) .
N1 C1 1.349(4) .
N2 C6 1.358(4) .
N2 C3 1.379(4) .
N2 H2 0.8600 .
C1 C2 1.354(4) .
C1 H1 0.9300 .
C2 C3 1.404(4) .
C2 H2A 0.9300 .
C3 C4 1.381(4) .
C4 C5 1.364(4) .
C4 H4 0.9300 .
C5 H5 0.9300 .
C6 C7 1.532(5) .
C7 C8 1.351(7) .
C7 H7A 0.9700 .
C7 H7B 0.9700 .
C8 H8A 0.9600 .
C8 H8B 0.9600 .
C8 H8C 0.9600 .
